data_7251194
loop_
_publ_author_name
'Zhang, Jing-Yi'
'Li, Ming-Han'
'Cui, Yu-Shun'
'Yang, Ying'
'Lai, Miao'
'Gao, Zi-Xun'
'Zheng, Lin-Yu'
'Lu, Si-Ao'
'Liu, Bin-Tao'
'Lu, Fang-Ling'
'Feng, Yu-Lin'

_publ_section_title
;
 Site-selective electrochemical C(sp3)--H late-stage functionalization of
 pyrazolones
;
_journal_issue 46
_journal_name_full 'Green Chemistry'
_journal_page_first 14783
_journal_page_last 14791
_journal_paper_doi 10.1039/D5GC02947C
_journal_volume 27
_journal_year 2025
_chemical_absolute_configuration ad
_chemical_formula_moiety 'C13 H14 N2 O3'
_chemical_formula_sum 'C13 H14 N2 O3'
_chemical_formula_weight 246.26
_space_group_crystal_system orthorhombic
_space_group_IT_number 19
_space_group_name_Hall 'P 2ac 2ab'
_space_group_name_H-M_alt 'P 21 21 21'
_atom_sites_solution_hydrogens geom
_atom_sites_solution_primary dual
_audit_creation_date 2022-10-15
_audit_creation_method
;
Olex2 1.5-beta
(compiled 2021.12.09 svn.r5202d8cf for OlexSys, GUI svn.r6439)
;
_audit_update_record
;
2024-03-03 deposited with the CCDC.	2025-10-31 downloaded from the CCDC.
;
_cell_angle_alpha 90
_cell_angle_beta 90
_cell_angle_gamma 90
_cell_formula_units_Z 4
_cell_length_a 8.13570(10)
_cell_length_b 10.63280(10)
_cell_length_c 14.3118(2)
_cell_measurement_reflns_used 5333
_cell_measurement_temperature 149.99(10)
_cell_measurement_theta_max 71.2320
_cell_measurement_theta_min 4.1300
_cell_volume 1238.05(3)
_computing_cell_refinement 'CrysAlisPro 1.171.39.33c (Rigaku OD, 2017)'
_computing_data_collection 'CrysAlisPro 1.171.39.33c (Rigaku OD, 2017)'
_computing_data_reduction 'CrysAlisPro 1.171.39.33c (Rigaku OD, 2017)'
_computing_molecular_graphics 'Olex2 1.5-beta (Dolomanov et al., 2009)'
_computing_publication_material 'Olex2 1.5-beta (Dolomanov et al., 2009)'
_computing_structure_refinement 'SHELXL 2017/1 (Sheldrick, 2015)'
_computing_structure_solution 'SHELXT 2014/5 (Sheldrick, 2014)'
_diffrn_ambient_environment N~2~
_diffrn_ambient_temperature 149.99(10)
_diffrn_detector 'CCD plate'
_diffrn_measured_fraction_theta_full 0.998
_diffrn_measured_fraction_theta_max 0.985
_diffrn_measurement_details
;
List of Runs (angles in degrees, time in seconds):

  # Type    Start    End  Width  t~exp~   \w     \q     \k     \f   Frames
#--------------------------------------------------------------------------
  1  \w     80.00 131.00   0.50    0.50    --   42.30  77.00-120.00  102
  2  \w    -31.00  15.00   0.50    0.50    --   42.30 -82.00-180.00   92
  3  \w     82.00 117.00   0.50    0.50    --   42.30  77.00 150.00   70
  4  \w     92.00 117.00   0.50    0.50    --   42.30  77.00  30.00   50
  5  \w     63.00 127.00   0.50    0.50    --   42.30  57.00 120.00  128
  6  \w     18.00  44.00   0.50    0.50    --   42.30  57.00 120.00   52
  7  \w     53.00  78.00   0.50    0.50    --   42.30 -82.00-180.00   50
  8  \w    108.00 133.00   0.50    0.50    --  101.60  82.00-120.00   50
  9  \w     32.00 133.00   0.50    0.50    --  101.60 -50.00   0.00  202
 10  \w     89.00 191.00   0.50    0.50    --  101.60  82.00 120.00  204
 11  \w     86.00 133.00   0.50    0.50    --  101.60 -64.00   0.00   94
 12  \w    113.00 171.00   0.50    0.50    --  101.60  50.00 150.00  116
 13  \w     12.00  84.00   0.50    0.50    --  101.60 -77.00 -30.00  144
 14  \w     14.00  79.00   0.50    0.50    --  101.60 -64.00   0.00  130
 15  \w    100.00 191.00   0.50    0.50    --  101.60  38.00-150.00  182
 16  \w     54.00  97.00   0.50    0.50    --  101.60  38.00-150.00   86
;
_diffrn_measurement_device 'four-circle diffractometer'
_diffrn_measurement_device_type 'XtaLAB AFC12 (RINC): Kappa single'
_diffrn_measurement_method '\w scans'
_diffrn_orient_matrix_type 'CrysAlisPro convention (1999,Acta A55,543-557)'
_diffrn_orient_matrix_UB_11 -0.0249630000
_diffrn_orient_matrix_UB_12 0.0887725000
_diffrn_orient_matrix_UB_13 0.0838603000
_diffrn_orient_matrix_UB_21 0.0950253000
_diffrn_orient_matrix_UB_22 -0.0921847000
_diffrn_orient_matrix_UB_23 0.0630478000
_diffrn_orient_matrix_UB_31 0.1618199000
_diffrn_orient_matrix_UB_32 0.0679974000
_diffrn_orient_matrix_UB_33 -0.0240825000
_diffrn_radiation_monochromator mirror
_diffrn_radiation_probe x-ray
_diffrn_radiation_type 'Cu K\a'
_diffrn_radiation_wavelength 1.54184
_diffrn_reflns_av_R_equivalents 0.0209
_diffrn_reflns_av_unetI/netI 0.0231
_diffrn_reflns_Laue_measured_fraction_full 0.998
_diffrn_reflns_Laue_measured_fraction_max 0.985
_diffrn_reflns_limit_h_max 9
_diffrn_reflns_limit_h_min -9
_diffrn_reflns_limit_k_max 13
_diffrn_reflns_limit_k_min -10
_diffrn_reflns_limit_l_max 17
_diffrn_reflns_limit_l_min -12
_diffrn_reflns_number 5898
_diffrn_reflns_point_group_measured_fraction_full 0.997
_diffrn_reflns_point_group_measured_fraction_max 0.974
_diffrn_reflns_theta_full 67.684
_diffrn_reflns_theta_max 71.627
_diffrn_reflns_theta_min 5.182
_diffrn_source 'Rotating-anode X-ray tube'
_diffrn_source_type 'Rigaku (Cu) X-ray Source'
_exptl_absorpt_coefficient_mu 0.787
_exptl_absorpt_correction_T_max 1.00000
_exptl_absorpt_correction_T_min 0.66755
_exptl_absorpt_correction_type multi-scan
_exptl_absorpt_process_details
;
CrysAlisPro 1.171.39.33c (Rigaku Oxford Diffraction, 2017)
Empirical absorption correction using spherical harmonics,
 implemented in SCALE3 ABSPACK scaling algorithm.
;
_exptl_crystal_colour 'clear pale colourless'
_exptl_crystal_density_diffrn 1.321
_exptl_crystal_description block
_exptl_crystal_F_000 520
_exptl_crystal_size_max 0.15
_exptl_crystal_size_mid 0.12
_exptl_crystal_size_min 0.1
_refine_diff_density_max 0.168
_refine_diff_density_min -0.137
_refine_diff_density_rms 0.029
_refine_ls_abs_structure_details
;
 Flack x determined using 950 quotients [(I+)-(I-)]/[(I+)+(I-)]
 (Parsons, Flack and Wagner, Acta Cryst. B69 (2013) 249-259).
;
_refine_ls_abs_structure_Flack -0.01(6)
_refine_ls_extinction_coef 0.0172(9)
_refine_ls_extinction_expression Fc^*^=kFc[1+0.001xFc^2^\l^3^/sin(2\q)]^-1/4^
_refine_ls_extinction_method 'SHELXL-2017/1 (Sheldrick 2017)'
_refine_ls_goodness_of_fit_ref 1.075
_refine_ls_hydrogen_treatment constr
_refine_ls_matrix_type full
_refine_ls_number_parameters 166
_refine_ls_number_reflns 2347
_refine_ls_number_restraints 0
_refine_ls_restrained_S_all 1.075
_refine_ls_R_factor_all 0.0248
_refine_ls_R_factor_gt 0.0244
_refine_ls_shift/su_max 0.000
_refine_ls_shift/su_mean 0.000
_refine_ls_structure_factor_coef Fsqd
_refine_ls_weighting_details 'w=1/[\s^2^(Fo^2^)+(0.0277P)^2^+0.2075P] where P=(Fo^2^+2Fc^2^)/3'
_refine_ls_weighting_scheme calc
_refine_ls_wR_factor_gt 0.0624
_refine_ls_wR_factor_ref 0.0625
_reflns_Friedel_coverage 0.696
_reflns_Friedel_fraction_full 0.996
_reflns_Friedel_fraction_max 0.958
_reflns_number_gt 2320
_reflns_number_total 2347
_reflns_threshold_expression 'I > 2\s(I)'
_cod_data_source_file d5gc02947c2.cif
_cod_data_source_block z-1
_cod_depositor_comments 'Adding full bibliography for 7251194.cif.'
_cod_database_code 7251194
_shelx_shelxl_version_number 2017/1
_shelx_space_group_comment
;
The symmetry employed for this shelxl refinement is uniquely defined
by the following loop, which should always be used as a source of
symmetry information in preference to the above space-group names.
They are only intended as comments.
;
_shelx_estimated_absorpt_t_max 0.925
_shelx_estimated_absorpt_t_min 0.891
_olex2_refinement_description
;
1. Fixed Uiso
 At 1.2 times of:
  All C(H) groups, All C(H,H) groups
 At 1.5 times of:
  All C(H,H,H) groups
2.a Secondary CH2 refined with riding coordinates:
 C11(H11A,H11B)
2.b Aromatic/amide H refined with riding coordinates:
 C2(H2), C3(H3), C4(H4), C5(H5), C6(H6), C8(H8)
2.c Idealised Me refined as rotating group:
 C10(H10A,H10B,H10C), C13(H13A,H13B,H13C)
;
_olex2_submission_special_instructions 'No special instructions were received'
_oxdiff_exptl_absorpt_empirical_details
;
Empirical correction (ABSPACK) includes:
- Absorption correction using spherical harmonics
- Frame scaling
;
_oxdiff_exptl_absorpt_empirical_full_max 2.264
_oxdiff_exptl_absorpt_empirical_full_min 0.317

loop_
_space_group_symop_operation_xyz
'x, y, z'
'-x+1/2, -y, z+1/2'
'-x, y+1/2, -z+1/2'
'x+1/2, -y+1/2, -z'

loop_
_atom_site_label
_atom_site_type_symbol
_atom_site_fract_x
_atom_site_fract_y
_atom_site_fract_z
_atom_site_U_iso_or_equiv
_atom_site_adp_type
_atom_site_occupancy
_atom_site_site_symmetry_order
_atom_site_calc_flag
_atom_site_refinement_flags_posn
_atom_site_refinement_flags_adp
_atom_site_refinement_flags_occupancy
_atom_site_disorder_assembly
_atom_site_disorder_group
O1 O 0.73239(14) 0.79719(11) 0.86570(7) 0.0273(3) Uani 1 1 d . . . . .
O2 O 0.66451(13) 0.54719(10) 0.58024(8) 0.0233(3) Uani 1 1 d . . . . .
O3 O 0.91072(18) 0.61240(13) 0.52965(13) 0.0519(4) Uani 1 1 d . . . . .
N1 N 0.69211(15) 0.76860(12) 0.70596(9) 0.0212(3) Uani 1 1 d . . . . .
N2 N 0.55667(15) 0.73214(12) 0.65027(9) 0.0210(3) Uani 1 1 d . . . . .
C1 C 0.80064(19) 0.86237(14) 0.67114(10) 0.0208(3) Uani 1 1 d . . . . .
C2 C 0.95861(19) 0.86845(15) 0.70779(12) 0.0262(3) Uani 1 1 d . . . . .
H2 H 0.994836 0.807497 0.751731 0.031 Uiso 1 1 calc R U . . .
C3 C 1.0627(2) 0.96430(17) 0.67959(12) 0.0311(4) Uani 1 1 d . . . . .
H3 H 1.169622 0.970486 0.705913 0.037 Uiso 1 1 calc R U . . .
C4 C 1.0125(2) 1.05128(17) 0.61331(12) 0.0306(4) Uani 1 1 d . . . . .
H4 H 1.083964 1.117479 0.595017 0.037 Uiso 1 1 calc R U . . .
C5 C 0.8570(2) 1.04120(15) 0.57376(12) 0.0269(4) Uani 1 1 d . . . . .
H5 H 0.823952 1.098506 0.526419 0.032 Uiso 1 1 calc R U . . .
C6 C 0.7498(2) 0.94769(15) 0.60321(11) 0.0224(3) Uani 1 1 d . . . . .
H6 H 0.642640 0.941924 0.577223 0.027 Uiso 1 1 calc R U . . .
C7 C 0.64698(19) 0.75905(14) 0.80081(10) 0.0226(3) Uani 1 1 d . . . . .
C8 C 0.4878(2) 0.70042(15) 0.80004(11) 0.0254(3) Uani 1 1 d . . . . .
H8 H 0.426274 0.677448 0.853804 0.030 Uiso 1 1 calc R U . . .
C9 C 0.43967(19) 0.68317(14) 0.71044(11) 0.0222(3) Uani 1 1 d . . . . .
C10 C 0.2888(2) 0.62285(16) 0.67234(12) 0.0289(4) Uani 1 1 d . . . . .
H10A H 0.238424 0.678518 0.625882 0.043 Uiso 1 1 calc R U . . .
H10B H 0.210770 0.607580 0.723242 0.043 Uiso 1 1 calc R U . . .
H10C H 0.317935 0.542747 0.642791 0.043 Uiso 1 1 calc R U . . .
C11 C 0.59642(19) 0.67024(14) 0.56383(11) 0.0217(3) Uani 1 1 d . . . . .
H11A H 0.676724 0.721781 0.528692 0.026 Uiso 1 1 calc R U . . .
H11B H 0.495876 0.662375 0.525303 0.026 Uiso 1 1 calc R U . . .
C12 C 0.8237(2) 0.52915(16) 0.55603(11) 0.0266(3) Uani 1 1 d . . . . .
C13 C 0.8714(2) 0.39444(17) 0.56550(13) 0.0311(4) Uani 1 1 d . . . . .
H13A H 0.807643 0.355690 0.615957 0.047 Uiso 1 1 calc R U . . .
H13B H 0.988875 0.388693 0.580062 0.047 Uiso 1 1 calc R U . . .
H13C H 0.849096 0.350363 0.506721 0.047 Uiso 1 1 calc R U . . .

loop_
_atom_site_aniso_label
_atom_site_aniso_U_11
_atom_site_aniso_U_22
_atom_site_aniso_U_33
_atom_site_aniso_U_23
_atom_site_aniso_U_13
_atom_site_aniso_U_12
O1 0.0304(6) 0.0313(6) 0.0201(5) -0.0005(4) -0.0028(5) -0.0007(5)
O2 0.0218(5) 0.0213(5) 0.0266(6) 0.0006(4) 0.0010(5) -0.0010(4)
O3 0.0327(7) 0.0388(8) 0.0842(11) 0.0113(7) 0.0239(7) -0.0006(6)
N1 0.0201(6) 0.0237(6) 0.0198(6) 0.0006(5) -0.0007(5) -0.0029(5)
N2 0.0198(6) 0.0229(6) 0.0202(6) -0.0017(5) -0.0006(5) -0.0026(5)
C1 0.0212(7) 0.0215(7) 0.0196(7) -0.0039(6) 0.0040(6) -0.0014(6)
C2 0.0231(8) 0.0312(8) 0.0243(8) -0.0026(7) 0.0007(6) 0.0011(6)
C3 0.0209(8) 0.0417(10) 0.0308(9) -0.0091(7) 0.0019(6) -0.0069(7)
C4 0.0311(8) 0.0301(8) 0.0307(9) -0.0072(7) 0.0107(7) -0.0101(7)
C5 0.0347(8) 0.0211(7) 0.0250(8) -0.0022(6) 0.0078(7) -0.0010(6)
C6 0.0224(7) 0.0221(7) 0.0227(7) -0.0030(6) 0.0021(6) 0.0002(6)
C7 0.0261(8) 0.0219(7) 0.0198(7) 0.0022(6) 0.0015(6) 0.0046(6)
C8 0.0248(8) 0.0283(8) 0.0231(7) 0.0030(7) 0.0051(6) -0.0011(6)
C9 0.0212(7) 0.0190(7) 0.0265(8) 0.0028(6) 0.0035(6) 0.0002(6)
C10 0.0241(8) 0.0310(9) 0.0317(9) 0.0027(7) 0.0013(6) -0.0041(7)
C11 0.0237(7) 0.0214(7) 0.0200(7) 0.0000(6) -0.0013(6) -0.0001(6)
C12 0.0237(8) 0.0308(8) 0.0251(8) -0.0014(6) 0.0019(6) 0.0003(7)
C13 0.0310(8) 0.0322(9) 0.0301(9) -0.0018(7) -0.0044(7) 0.0061(7)

loop_
_atom_type_symbol
_atom_type_description
_atom_type_scat_dispersion_real
_atom_type_scat_dispersion_imag
_atom_type_scat_source
C C 0.0181 0.0091 'International Tables Vol C Tables 4.2.6.8 and 6.1.1.4'
H H 0.0000 0.0000 'International Tables Vol C Tables 4.2.6.8 and 6.1.1.4'
N N 0.0311 0.0180 'International Tables Vol C Tables 4.2.6.8 and 6.1.1.4'
O O 0.0492 0.0322 'International Tables Vol C Tables 4.2.6.8 and 6.1.1.4'

loop_
_geom_angle_atom_site_label_1
_geom_angle_atom_site_label_2
_geom_angle_atom_site_label_3
_geom_angle
_geom_angle_site_symmetry_1
_geom_angle_site_symmetry_3
_geom_angle_publ_flag
C12 O2 C11 117.05(13) . . ?
N2 N1 C1 118.60(12) . . ?
C7 N1 N2 108.66(12) . . ?
C7 N1 C1 123.33(13) . . ?
N1 N2 C11 115.79(12) . . ?
C9 N2 N1 106.75(12) . . ?
C9 N2 C11 121.15(13) . . ?
C2 C1 N1 118.34(14) . . ?
C2 C1 C6 120.52(15) . . ?
C6 C1 N1 121.13(14) . . ?
C1 C2 H2 120.3 . . ?
C3 C2 C1 119.33(16) . . ?
C3 C2 H2 120.3 . . ?
C2 C3 H3 119.7 . . ?
C2 C3 C4 120.64(16) . . ?
C4 C3 H3 119.7 . . ?
C3 C4 H4 120.1 . . ?
C3 C4 C5 119.72(16) . . ?
C5 C4 H4 120.1 . . ?
C4 C5 H5 119.9 . . ?
C6 C5 C4 120.21(16) . . ?
C6 C5 H5 119.9 . . ?
C1 C6 H6 120.3 . . ?
C5 C6 C1 119.49(15) . . ?
C5 C6 H6 120.3 . . ?
O1 C7 N1 123.83(14) . . ?
O1 C7 C8 131.19(15) . . ?
N1 C7 C8 104.97(13) . . ?
C7 C8 H8 125.5 . . ?
C9 C8 C7 109.08(14) . . ?
C9 C8 H8 125.5 . . ?
N2 C9 C10 120.06(14) . . ?
C8 C9 N2 109.83(14) . . ?
C8 C9 C10 130.11(15) . . ?
C9 C10 H10A 109.5 . . ?
C9 C10 H10B 109.5 . . ?
C9 C10 H10C 109.5 . . ?
H10A C10 H10B 109.5 . . ?
H10A C10 H10C 109.5 . . ?
H10B C10 H10C 109.5 . . ?
O2 C11 H11A 109.4 . . ?
O2 C11 H11B 109.4 . . ?
N2 C11 O2 111.22(12) . . ?
N2 C11 H11A 109.4 . . ?
N2 C11 H11B 109.4 . . ?
H11A C11 H11B 108.0 . . ?
O2 C12 C13 111.22(14) . . ?
O3 C12 O2 122.86(16) . . ?
O3 C12 C13 125.91(16) . . ?
C12 C13 H13A 109.5 . . ?
C12 C13 H13B 109.5 . . ?
C12 C13 H13C 109.5 . . ?
H13A C13 H13B 109.5 . . ?
H13A C13 H13C 109.5 . . ?
H13B C13 H13C 109.5 . . ?

loop_
_geom_bond_atom_site_label_1
_geom_bond_atom_site_label_2
_geom_bond_distance
_geom_bond_site_symmetry_2
_geom_bond_publ_flag
O1 C7 1.229(2) . ?
O2 C11 1.4400(19) . ?
O2 C12 1.354(2) . ?
O3 C12 1.195(2) . ?
N1 N2 1.4141(18) . ?
N1 C1 1.4220(19) . ?
N1 C7 1.4100(19) . ?
N2 C9 1.385(2) . ?
N2 C11 1.4382(19) . ?
C1 C2 1.390(2) . ?
C1 C6 1.392(2) . ?
C2 H2 0.9500 . ?
C2 C3 1.385(2) . ?
C3 H3 0.9500 . ?
C3 C4 1.386(3) . ?
C4 H4 0.9500 . ?
C4 C5 1.390(3) . ?
C5 H5 0.9500 . ?
C5 C6 1.388(2) . ?
C6 H6 0.9500 . ?
C7 C8 1.437(2) . ?
C8 H8 0.9500 . ?
C8 C9 1.353(2) . ?
C9 C10 1.488(2) . ?
C10 H10A 0.9800 . ?
C10 H10B 0.9800 . ?
C10 H10C 0.9800 . ?
C11 H11A 0.9900 . ?
C11 H11B 0.9900 . ?
C12 C13 1.490(2) . ?
C13 H13A 0.9800 . ?
C13 H13B 0.9800 . ?
C13 H13C 0.9800 . ?

loop_
_geom_torsion_atom_site_label_1
_geom_torsion_atom_site_label_2
_geom_torsion_atom_site_label_3
_geom_torsion_atom_site_label_4
_geom_torsion
_geom_torsion_site_symmetry_1
_geom_torsion_site_symmetry_2
_geom_torsion_site_symmetry_3
_geom_torsion_site_symmetry_4
_geom_torsion_publ_flag
O1 C7 C8 C9 175.82(16) . . . . ?
N1 N2 C9 C8 6.79(17) . . . . ?
N1 N2 C9 C10 -173.16(13) . . . . ?
N1 N2 C11 O2 69.05(16) . . . . ?
N1 C1 C2 C3 -175.63(14) . . . . ?
N1 C1 C6 C5 177.31(13) . . . . ?
N1 C7 C8 C9 -3.06(17) . . . . ?
N2 N1 C1 C2 -158.48(13) . . . . ?
N2 N1 C1 C6 22.6(2) . . . . ?
N2 N1 C7 O1 -171.80(14) . . . . ?
N2 N1 C7 C8 7.19(15) . . . . ?
C1 N1 N2 C9 -156.35(12) . . . . ?
C1 N1 N2 C11 65.46(17) . . . . ?
C1 N1 C7 O1 -26.0(2) . . . . ?
C1 N1 C7 C8 152.97(13) . . . . ?
C1 C2 C3 C4 -2.0(2) . . . . ?
C2 C1 C6 C5 -1.6(2) . . . . ?
C2 C3 C4 C5 -0.9(2) . . . . ?
C3 C4 C5 C6 2.7(2) . . . . ?
C4 C5 C6 C1 -1.4(2) . . . . ?
C6 C1 C2 C3 3.3(2) . . . . ?
C7 N1 N2 C9 -8.71(16) . . . . ?
C7 N1 N2 C11 -146.90(13) . . . . ?
C7 N1 C1 C2 58.9(2) . . . . ?
C7 N1 C1 C6 -120.01(16) . . . . ?
C7 C8 C9 N2 -2.33(18) . . . . ?
C7 C8 C9 C10 177.61(15) . . . . ?
C9 N2 C11 O2 -62.71(17) . . . . ?
C11 O2 C12 O3 6.3(2) . . . . ?
C11 O2 C12 C13 -172.82(13) . . . . ?
C11 N2 C9 C8 142.25(14) . . . . ?
C11 N2 C9 C10 -37.7(2) . . . . ?
C12 O2 C11 N2 -113.82(14) . . . . ?
